data_2002841
loop_
_publ_author_name
'Sfreddo, O'
'Mueller-Buschbaum, Hk'

_publ_section_title
;
Weitere Verbindungen des Ba17 Ln16 Zn8 Pt4 O57-Typs mit Ln= Dy, Ho, Er,
Y
;
_journal_name_full
;
Zeitschrift fuer Naturforschung, Teil B. Anorganische Chemie,
Organische Chemie (42,1987-)
;
_journal_page_first 1067
_journal_page_last 1071
_journal_volume 52
_journal_year 1997
_chemical_formula_structural 'Ba17 Dy16 Zn8 Pt4 O57'
_chemical_formula_sum 'Ba17 Dy16 O57 Pt4 Zn8'
_chemical_name_systematic
;
Barium dysprosium zinc platinum oxide (17/6/8/4/57)
;
_space_group_IT_number 87
_symmetry_cell_setting tetragonal
_symmetry_Int_Tables_number 87
_symmetry_space_group_name_Hall '-I 4'
_symmetry_space_group_name_H-M 'I 4/m'
_cell_angle_alpha 90
_cell_angle_beta 90
_cell_angle_gamma 90
_cell_formula_units_Z 2
_cell_length_a 22.905(1)
_cell_length_b 22.905(1)
_cell_length_c 5.728(1)
_cell_volume 3005.1
_refine_ls_R_factor_all 0.073
_cod_database_code 2002841

loop_
_symmetry_equiv_pos_as_xyz
x,y,z
-x,-y,z
-y,x,z
y,-x,z
-x,-y,-z
x,y,-z
y,-x,-z
-y,x,-z
1/2+x,1/2+y,1/2+z
1/2-x,1/2-y,1/2+z
1/2-y,1/2+x,1/2+z
1/2+y,1/2-x,1/2+z
1/2-x,1/2-y,1/2-z
1/2+x,1/2+y,1/2-z
1/2+y,1/2-x,1/2-z
1/2-y,1/2+x,1/2-z

loop_
_atom_site_aniso_label
_atom_site_aniso_U_11
_atom_site_aniso_U_12
_atom_site_aniso_U_13
_atom_site_aniso_U_22
_atom_site_aniso_U_23
_atom_site_aniso_U_33
Pt1 0.0041(5) -0.0007(4) 0. 0.0028(5) 0. 0.0058(6)
Dy1 0.0026(6) -0.0003(5) 0. 0.0050(6) 0. 0.0065(7)
Dy2 0.0043(6) 0.0001(5) 0. 0.0042(6) 0. 0.0069(7)
Dy3 0.0061(6) 0.0006(5) 0. 0.0039(6) 0. 0.0067(7)
Dy4 0.0050(6) 0.0002(5) 0. 0.0053(6) 0. 0.0052(7)
Ba1 0.0052(9) 0. 0. 0.0052(9) 0. 0.010(2)
Ba2 0.0093(8) -0.0020(7) 0. 0.0068(8) 0. 0.0068(9)
Ba3 0.0076(9) -0.0011(7) 0. 0.0063(8) 0. 0.012(1)
Ba4 0.0075(8) 0.0011(8) 0. 0.0058(8) 0. 0.0090(8)
Ba5 0.0103(9) -0.0001(7) 0. 0.0060(8) 0. 0.0086(9)
Zn1 0.002(2) -0.0010(13) 0. 0.009(2) 0. 0.006(2)
Zn2 0.007(2) 0.0030(14) 0. 0.007(2) 0. 0.006(2)
O1 .000(12) 0. 0. .000(12) 0. 0.063(44)
O2 0.004(9) 0.010(8) 0. 0.012(10) 0. .000(9)
O3 .000(9) 0.006(8) 0. .000(9) 0. 0.035(16)
O4 0.001(8) -0.023(7) 0. .000(8) 0. 0.037(16)
O5 .000(8) 0.019(6) 0. .000(8) 0. 0.008(9)
O6 0.026(9) -0.009(7) 0.005(7) 0.007(7) 0.007(7) 0.004(8)
O7 .000(6) -0.007(6) 0.007(6) 0.016(7) -0.020(6) 0.014(8)
O8 0.014(7) -0.005(6) -0.004(6) .000(5) -0.020(5) 0.006(7)
O9 .000(6) 0.002(5) 0.014(7) 0.005(7) 0.022(7) 0.039(11)
O10 0.016(8) -0.003(7) -0.002(8) 0.017(8) -0.022(8) 0.027(11)

loop_
_atom_site_label
_atom_site_type_symbol
_atom_site_symmetry_multiplicity
_atom_site_Wyckoff_symbol
_atom_site_fract_x
_atom_site_fract_y
_atom_site_fract_z
_atom_site_occupancy
_atom_site_attached_hydrogens
_atom_site_calc_flag
Pt1 Pt4+ 8 h 0.35607(5) 0.08318(5) 0.5 1. 0 d
Dy1 Dy3+ 8 h 0.39985(6) 0.48787(6) 0. 1. 0 d
Dy2 Dy3+ 8 h 0.24999(6) 0.00678(6) 0.5 1. 0 d
Dy3 Dy3+ 8 h 0.44705(6) 0.32743(6) 0.5 1. 0 d
Dy4 Dy3+ 8 h 0.45043(6) 0.17345(7) 0.5 1. 0 d
Ba1 Ba2+ 2 a 0. 0. 0. 1. 0 d
Ba2 Ba2+ 8 h 0.38761(9) -0.22395(8) 0.5 1. 0 d
Ba3 Ba2+ 8 h 0.34148(8) 0.34962(9) 0. 1. 0 d
Ba4 Ba2+ 8 h 0.18939(9) 0.26805(8) 0. 1. 0 d
Ba5 Ba2+ 8 h 0.44140(9) 0.06703(8) 0. 1. 0 d
Zn1 Zn2+ 8 h 0.28870(15) -0.1214(2) -0.5 1. 0 d
Zn2 Zn2+ 8 h 0.3659(2) 0.4236(2) 0.5 1. 0 d
O1 O2- 2 b 0. 0. 0.5 1. 0 d
O2 O2- 8 h 0.4452(9) 0.0664(9) 0.5 1. 0 d
O3 O2- 8 h 0.3396(9) 0.3408(9) 0.5 1. 0 d
O4 O2- 8 h 0.2684(8) 0.1094(9) 0.5 1. 0 d
O5 O2- 8 h 0.2606(9) -0.2009(8) -0.5 1. 0 d
O6 O2- 16 i 0.3234(7) 0.4703(6) 0.2532(33) 1. 0 d
O7 O2- 16 i 0.3757(6) 0.1419(6) 0.7494(29) 1. 0 d
O8 O2- 16 i 0.3347(6) 0.0219(6) 0.7443(27) 1. 0 d
O9 O2- 16 i 0.2483(6) -0.0728(6) -0.2564(36) 1. 0 d
O10 O2- 16 i 0.4336(7) 0.4112(7) 0.2514(35) 1. 0 d

loop_
_atom_type_symbol
_atom_type_oxidation_number
Pt4+ 4.000
Dy3+ 3.000
Ba2+ 2.000
Zn2+ 2.000
O2- -2.000
